data_4060996
_journal_name_full Organometallics
_journal_paper_doi 10.1021/om049343m
_journal_year 2004
_chemical_formula_sum 'C41 H54 Ga Zr0.5'
_chemical_formula_weight 662.17
_space_group_IT_number 60
_symmetry_cell_setting orthorhombic
_symmetry_space_group_name_Hall '-P 2n 2ab'
_symmetry_space_group_name_H-M 'P b c n'
_cell_angle_alpha 90.00
_cell_angle_beta 90.00
_cell_angle_gamma 90.00
_cell_formula_units_Z 8
_cell_length_a 15.829(2)
_cell_length_b 17.574(3)
_cell_length_c 29.319(4)
_cell_measurement_temperature 273(2)
_cell_volume 8156(2)
_diffrn_ambient_temperature 273(2)
_exptl_crystal_density_diffrn 1.079
_cod_depositor_comments
;
The following automatic conversions were performed:
'_symmetry_cell_setting' value 'Orthorhombic' changed to 'orthorhombic'
according to '/home/saulius/struct/CIF-dictionaries/cif_core.dic'
dictionary named 'cif_core.dic' version 2.4.1 from 2010-06-29.

Automatic conversion script
Id: cif_fix_enum 1527 2010-12-29 10:47:43Z saulius 
;
_cod_original_formula_sum 'C41 H54 Ga Zr0.50'
_cod_database_code 4060996

loop_
_symmetry_equiv_pos_as_xyz
'x, y, z'
'-x+1/2, -y+1/2, z+1/2'
'-x, y, -z+1/2'
'x+1/2, -y+1/2, -z'
'-x, -y, -z'
'x-1/2, y-1/2, -z-1/2'
'x, -y, z-1/2'
'-x-1/2, y-1/2, z'

loop_
_atom_site_label
_atom_site_type_symbol
_atom_site_fract_x
_atom_site_fract_y
_atom_site_fract_z
_atom_site_U_iso_or_equiv
_atom_site_adp_type
_atom_site_occupancy
_atom_site_symmetry_multiplicity
_atom_site_calc_flag
_atom_site_refinement_flags
_atom_site_disorder_assembly
_atom_site_disorder_group
Ga1 Ga -0.00465(4) 0.12090(4) 0.31900(2) 0.0711(3) Uani 1 1 d . . .
Zr1 Zr 0.0000 0.21689(4) 0.2500 0.0619(3) Uani 1 2 d S . .
C1 C -0.0140(3) 0.0595(3) 0.37632(17) 0.0629(13) Uani 1 1 d . . .
C2 C 0.0547(3) 0.0157(3) 0.39178(19) 0.0628(13) Uani 1 1 d . . .
C3 C 0.0464(4) -0.0339(4) 0.4280(2) 0.0752(16) Uani 1 1 d . . .
H3A H 0.0925 -0.0629 0.4372 0.090 Uiso 1 1 calc R . .
C4 C -0.0298(4) -0.0409(4) 0.4508(2) 0.0788(17) Uani 1 1 d . . .
H4A H -0.0360 -0.0760 0.4743 0.095 Uiso 1 1 calc R . .
C5 C -0.0960(3) 0.0046(3) 0.4382(2) 0.0707(15) Uani 1 1 d . . .
H5A H -0.1466 0.0014 0.4541 0.085 Uiso 1 1 calc R . .
C6 C -0.0893(3) 0.0561(3) 0.40168(18) 0.0617(13) Uani 1 1 d . . .
C7 C -0.1611(3) 0.1081(3) 0.39252(19) 0.0646(14) Uani 1 1 d . . .
C8 C -0.2339(3) 0.0832(4) 0.3696(2) 0.0735(15) Uani 1 1 d . . .
C9 C -0.3008(4) 0.1344(5) 0.3650(2) 0.088(2) Uani 1 1 d . . .
H9A H -0.3488 0.1183 0.3495 0.106 Uiso 1 1 calc R . .
C10 C -0.2999(4) 0.2070(5) 0.3821(2) 0.091(2) Uani 1 1 d . . .
C11 C -0.2282(4) 0.2304(4) 0.4054(2) 0.0873(19) Uani 1 1 d . . .
H11A H -0.2267 0.2791 0.4178 0.105 Uiso 1 1 calc R . .
C12 C -0.1583(4) 0.1828(4) 0.4107(2) 0.0772(16) Uani 1 1 d . . .
C13 C -0.2743(7) 0.0017(6) 0.3030(3) 0.137(3) Uani 1 1 d . . .
H13A H -0.2373 0.0311 0.2840 0.206 Uiso 1 1 calc R . .
H13B H -0.3301 0.0231 0.3019 0.206 Uiso 1 1 calc R . .
H13C H -0.2760 -0.0498 0.2922 0.206 Uiso 1 1 calc R . .
C14 C -0.2994(5) -0.0441(5) 0.3816(3) 0.127(3) Uani 1 1 d . . .
H14A H -0.2787 -0.0442 0.4124 0.190 Uiso 1 1 calc R . .
H14B H -0.3009 -0.0954 0.3703 0.190 Uiso 1 1 calc R . .
H14C H -0.3552 -0.0229 0.3810 0.190 Uiso 1 1 calc R . .
C15 C -0.2418(4) 0.0029(4) 0.3522(2) 0.0862(18) Uani 1 1 d . . .
H15A H -0.1856 -0.0204 0.3527 0.103 Uiso 1 1 calc R . .
C16 C -0.3837(7) 0.2911(8) 0.3345(4) 0.186(6) Uani 1 1 d . . .
H16A H -0.4307 0.3257 0.3342 0.278 Uiso 1 1 calc R . .
H16B H -0.3927 0.2518 0.3123 0.278 Uiso 1 1 calc R . .
H16C H -0.3328 0.3182 0.3273 0.278 Uiso 1 1 calc R . .
C17 C -0.4408(6) 0.2456(7) 0.4101(4) 0.173(5) Uani 1 1 d . . .
H17A H -0.4857 0.2817 0.4061 0.259 Uiso 1 1 calc R . .
H17B H -0.4174 0.2510 0.4401 0.259 Uiso 1 1 calc R . .
H17C H -0.4625 0.1950 0.4064 0.259 Uiso 1 1 calc R . .
C18 C -0.3766(5) 0.2592(6) 0.3769(3) 0.129(3) Uani 1 1 d . . .
H18A H -0.3516 0.3037 0.3919 0.155 Uiso 1 1 calc R . .
C19 C -0.0845(5) 0.2095(4) 0.4395(3) 0.095(2) Uani 1 1 d . . .
H19A H -0.0385 0.1727 0.4355 0.114 Uiso 1 1 calc R . .
C20 C -0.1073(7) 0.2101(7) 0.4885(3) 0.157(4) Uani 1 1 d . . .
H20A H -0.1259 0.1603 0.4974 0.235 Uiso 1 1 calc R . .
H20B H -0.1519 0.2461 0.4935 0.235 Uiso 1 1 calc R . .
H20C H -0.0588 0.2243 0.5062 0.235 Uiso 1 1 calc R . .
C21 C -0.0510(8) 0.2894(6) 0.4232(4) 0.155(4) Uani 1 1 d . . .
H21A H -0.0035 0.3041 0.4416 0.233 Uiso 1 1 calc R . .
H21B H -0.0951 0.3265 0.4262 0.233 Uiso 1 1 calc R . .
H21C H -0.0339 0.2862 0.3918 0.233 Uiso 1 1 calc R . .
C22 C 0.1406(3) 0.0258(4) 0.3704(2) 0.0681(15) Uani 1 1 d . . .
C23 C 0.1686(4) -0.0257(4) 0.3371(2) 0.0783(17) Uani 1 1 d . . .
C24 C 0.2486(4) -0.0163(5) 0.3193(2) 0.095(2) Uani 1 1 d . . .
H24A H 0.2675 -0.0503 0.2972 0.113 Uiso 1 1 calc R . .
C25 C 0.3007(4) 0.0404(5) 0.3328(3) 0.099(2) Uani 1 1 d . . .
C26 C 0.2738(4) 0.0905(5) 0.3664(3) 0.099(2) Uani 1 1 d . . .
H26A H 0.3095 0.1292 0.3763 0.119 Uiso 1 1 calc R . .
C27 C 0.1926(4) 0.0828(4) 0.3854(2) 0.0825(17) Uani 1 1 d . . .
C28 C 0.1156(7) -0.1062(8) 0.2734(4) 0.174(5) Uani 1 1 d . . .
H28A H 0.0934 -0.0620 0.2583 0.262 Uiso 1 1 calc R . .
H28B H 0.0805 -0.1493 0.2667 0.262 Uiso 1 1 calc R . .
H28C H 0.1720 -0.1158 0.2629 0.262 Uiso 1 1 calc R . .
C29 C 0.1502(7) -0.1648(6) 0.3464(5) 0.163(5) Uani 1 1 d . . .
H29A H 0.1167 -0.2079 0.3377 0.245 Uiso 1 1 calc R . .
H29B H 0.1469 -0.1580 0.3789 0.245 Uiso 1 1 calc R . .
H29C H 0.2079 -0.1732 0.3378 0.245 Uiso 1 1 calc R . .
C30 C 0.1167(4) -0.0933(5) 0.3224(3) 0.107(2) Uani 1 1 d . . .
H30A H 0.0584 -0.0850 0.3325 0.128 Uiso 1 1 calc R . .
C31 C 0.3898(6) 0.0486(8) 0.3123(4) 0.148(4) Uani 1 1 d . . .
H31A H 0.3874 0.0160 0.2852 0.177 Uiso 1 1 calc R . .
C32 C 0.4528(6) 0.0117(11) 0.3404(6) 0.249(9) Uani 1 1 d . . .
H32A H 0.5073 0.0172 0.3265 0.374 Uiso 1 1 calc R . .
H32B H 0.4394 -0.0413 0.3433 0.374 Uiso 1 1 calc R . .
H32C H 0.4534 0.0348 0.3701 0.374 Uiso 1 1 calc R . .
C33 C 0.4031(9) 0.1264(8) 0.2927(5) 0.217(7) Uani 1 1 d . . .
H33A H 0.4588 0.1296 0.2798 0.325 Uiso 1 1 calc R . .
H33B H 0.3972 0.1638 0.3163 0.325 Uiso 1 1 calc R . .
H33C H 0.3619 0.1356 0.2693 0.325 Uiso 1 1 calc R . .
C34 C 0.1682(4) 0.1336(5) 0.4249(3) 0.101(2) Uani 1 1 d . . .
H34A H 0.1074 0.1265 0.4297 0.121 Uiso 1 1 calc R . .
C35 C 0.2119(7) 0.1074(7) 0.4684(3) 0.145(4) Uani 1 1 d . . .
H35A H 0.2007 0.0544 0.4732 0.217 Uiso 1 1 calc R . .
H35B H 0.1910 0.1363 0.4938 0.217 Uiso 1 1 calc R . .
H35C H 0.2717 0.1151 0.4655 0.217 Uiso 1 1 calc R . .
C36 C 0.1822(9) 0.2210(6) 0.4153(4) 0.174(5) Uani 1 1 d . . .
H36A H 0.1520 0.2354 0.3883 0.261 Uiso 1 1 calc R . .
H36B H 0.2414 0.2307 0.4110 0.261 Uiso 1 1 calc R . .
H36C H 0.1619 0.2501 0.4407 0.261 Uiso 1 1 calc R . .
C37 C 0.1240(11) 0.2728(16) 0.2134(4) 0.189(9) Uani 1 1 d . . .
H37A H 0.1298 0.2850 0.1810 0.227 Uiso 1 1 calc R . .
C38 C -0.1018(9) 0.3207(8) 0.2538(8) 0.169(5) Uani 1 1 d . . .
H38A H -0.0876 0.3745 0.2583 0.203 Uiso 1 1 calc R . .
C39 C -0.1158(7) 0.2889(10) 0.2149(4) 0.127(4) Uani 1 1 d . . .
H39A H -0.1118 0.3152 0.1855 0.152 Uiso 1 1 calc R . .
C40 C 0.1476(7) 0.2220(10) 0.2796(5) 0.136(4) Uani 1 1 d . . .
H40A H 0.1697 0.1900 0.3042 0.163 Uiso 1 1 calc R . .
C41 C -0.1536(7) 0.2059(11) 0.2648(9) 0.191(8) Uani 1 1 d . . .
H41A H -0.1834 0.1630 0.2789 0.229 Uiso 1 1 calc R . .

loop_
_atom_site_aniso_label
_atom_site_aniso_U_11
_atom_site_aniso_U_22
_atom_site_aniso_U_33
_atom_site_aniso_U_23
_atom_site_aniso_U_13
_atom_site_aniso_U_12
Ga1 0.0705(4) 0.0736(5) 0.0691(4) 0.0111(3) 0.0054(3) 0.0044(3)
Zr1 0.0689(5) 0.0613(5) 0.0554(4) 0.000 0.0051(3) 0.000
C1 0.061(3) 0.068(3) 0.059(3) 0.005(2) 0.001(2) -0.005(3)
C2 0.050(3) 0.068(3) 0.071(3) 0.009(3) -0.002(2) 0.007(3)
C3 0.058(3) 0.087(4) 0.081(4) 0.017(3) 0.001(3) 0.006(3)
C4 0.065(3) 0.088(4) 0.083(4) 0.025(3) 0.003(3) 0.001(3)
C5 0.054(3) 0.077(4) 0.081(4) 0.017(3) 0.011(3) -0.001(3)
C6 0.051(3) 0.067(3) 0.067(3) 0.003(3) 0.001(2) 0.004(2)
C7 0.058(3) 0.067(4) 0.068(3) 0.009(3) 0.007(3) 0.006(3)
C8 0.055(3) 0.082(4) 0.084(4) 0.011(3) 0.005(3) 0.005(3)
C9 0.055(3) 0.107(6) 0.102(5) 0.019(4) -0.003(3) 0.015(4)
C10 0.069(4) 0.107(6) 0.096(4) 0.022(4) 0.015(3) 0.030(4)
C11 0.087(5) 0.079(4) 0.096(4) 0.010(4) 0.012(4) 0.019(4)
C12 0.072(4) 0.082(4) 0.078(4) 0.007(3) 0.005(3) 0.015(3)
C13 0.151(8) 0.130(8) 0.131(7) -0.019(6) -0.023(6) -0.009(7)
C14 0.095(5) 0.118(7) 0.167(8) 0.028(6) 0.003(5) -0.014(5)
C15 0.065(4) 0.089(5) 0.105(5) 0.000(4) -0.013(3) -0.002(3)
C16 0.145(9) 0.219(13) 0.192(11) 0.089(10) 0.019(8) 0.098(9)
C17 0.116(7) 0.217(12) 0.186(10) 0.025(9) 0.040(7) 0.093(8)
C18 0.099(6) 0.153(8) 0.136(7) 0.051(6) 0.025(5) 0.056(5)
C19 0.096(5) 0.082(5) 0.107(5) -0.015(4) -0.019(4) 0.018(4)
C20 0.176(10) 0.187(11) 0.107(7) -0.021(7) -0.040(6) 0.019(8)
C21 0.160(9) 0.111(7) 0.195(10) -0.014(7) -0.062(8) -0.020(7)
C22 0.049(3) 0.077(4) 0.078(4) 0.012(3) -0.001(3) 0.011(3)
C23 0.054(3) 0.095(5) 0.085(4) 0.008(4) 0.004(3) 0.006(3)
C24 0.063(4) 0.127(6) 0.094(4) -0.001(4) 0.010(3) 0.003(4)
C25 0.062(4) 0.132(7) 0.103(5) 0.009(5) 0.012(4) -0.001(4)
C26 0.064(4) 0.126(6) 0.108(5) 0.003(5) -0.007(4) -0.024(4)
C27 0.059(3) 0.099(5) 0.089(4) 0.005(4) 0.005(3) -0.003(3)
C28 0.137(8) 0.242(14) 0.144(8) -0.099(9) 0.021(7) -0.055(9)
C29 0.123(8) 0.096(7) 0.271(15) 0.005(8) 0.024(8) 0.001(6)
C30 0.066(4) 0.108(6) 0.146(7) -0.034(5) 0.024(4) -0.004(4)
C31 0.075(5) 0.215(13) 0.154(8) -0.006(8) 0.024(5) -0.018(7)
C32 0.059(6) 0.35(2) 0.34(2) -0.058(17) 0.005(9) 0.015(9)
C33 0.192(13) 0.199(14) 0.260(16) -0.049(12) 0.142(12) -0.079(11)
C34 0.073(4) 0.124(7) 0.106(5) -0.025(5) 0.005(4) -0.025(4)
C35 0.170(9) 0.180(10) 0.085(5) -0.003(6) 0.008(5) -0.028(8)
C36 0.247(14) 0.116(9) 0.160(9) -0.001(7) -0.007(9) -0.026(9)
C37 0.149(12) 0.33(3) 0.086(6) -0.001(11) 0.027(7) -0.137(15)
C38 0.150(10) 0.119(9) 0.239(18) -0.046(11) -0.016(12) 0.063(8)
C39 0.110(7) 0.147(10) 0.123(8) 0.047(8) 0.016(6) 0.049(8)
C40 0.086(6) 0.159(11) 0.164(11) 0.054(9) -0.046(7) -0.031(7)
C41 0.072(6) 0.217(17) 0.28(2) 0.144(16) 0.047(10) 0.032(8)

loop_
_geom_bond_atom_site_label_1
_geom_bond_atom_site_label_2
_geom_bond_distance
_geom_bond_site_symmetry_2
_geom_bond_publ_flag
Ga1 C1 2.003(5) . ?
Ga1 Zr1 2.6350(8) . ?
Zr1 C38 2.437(10) . ?
Zr1 C38 2.437(10) 3 ?
Zr1 C37 2.443(10) 3 ?
Zr1 C37 2.443(10) . ?
Zr1 C39 2.453(9) . ?
Zr1 C39 2.453(9) 3 ?
Zr1 C41 2.477(10) . ?
Zr1 C41 2.477(10) 3 ?
Zr1 C40 2.493(8) . ?
Zr1 C40 2.493(8) 3 ?
Zr1 Ga1 2.6351(8) 3 ?
C1 C2 1.406(7) . ?
C1 C6 1.406(7) . ?
C2 C3 1.380(8) . ?
C2 C22 1.508(7) . ?
C3 C4 1.385(8) . ?
C4 C5 1.369(8) . ?
C5 C6 1.405(7) . ?
C6 C7 1.483(7) . ?
C7 C12 1.417(9) . ?
C7 C8 1.404(8) . ?
C8 C9 1.396(9) . ?
C8 C15 1.506(9) . ?
C9 C10 1.369(10) . ?
C10 C11 1.387(10) . ?
C10 C18 1.530(10) . ?
C11 C12 1.396(9) . ?
C12 C19 1.515(9) . ?
C13 C15 1.533(11) . ?
C14 C15 1.503(10) . ?
C16 C18 1.367(13) . ?
C17 C18 1.428(12) . ?
C19 C20 1.481(12) . ?
C19 C21 1.575(12) . ?
C22 C27 1.370(9) . ?
C22 C23 1.404(8) . ?
C23 C24 1.380(9) . ?
C23 C30 1.507(10) . ?
C24 C25 1.354(11) . ?
C25 C26 1.388(11) . ?
C25 C31 1.538(11) . ?
C26 C27 1.408(9) . ?
C27 C34 1.511(10) . ?
C28 C30 1.455(13) . ?
C29 C30 1.534(13) . ?
C31 C32 1.446(18) . ?
C31 C33 1.498(16) . ?
C34 C36 1.578(12) . ?
C34 C35 1.521(12) . ?
C37 C41 1.42(2) 3 ?
C37 C38 1.33(2) 3 ?
C38 C39 1.288(17) . ?
C38 C37 1.33(2) 3 ?
C39 C40 1.290(15) 3 ?
C40 C39 1.290(15) 3 ?
C40 C41 1.336(19) 3 ?
C41 C37 1.42(2) 3 ?
C41 C40 1.336(19) 3 ?
